data_1557311
loop_
_publ_author_name
'Steinbiss, Michael'
'Maczka, Michael'
'Langewald, Juergen'
'London, Brecht'
'Vallinayagam, Ramakrishnan'
'Jones, Peter G.'
'Bastiaans, Harold'
'Schulz, Stefan'

_publ_section_title
;
 Sigillins from Springtails Are Potent Natural Insecticides.
;
_journal_issue 2
_journal_name_full 'Journal of natural products'
_journal_page_first 468
_journal_page_last 472
_journal_paper_doi 10.1021/acs.jnatprod.9b01013
_journal_volume 83
_journal_year 2020
_chemical_formula_sum 'C12 H13 Cl5 O2'
_chemical_formula_weight 366.47
_space_group_crystal_system monoclinic
_space_group_IT_number 14
_space_group_name_Hall '-P 2ybc'
_space_group_name_H-M_alt 'P 1 21/c 1'
_atom_sites_solution_hydrogens geom
_atom_sites_solution_primary direct
_atom_sites_solution_secondary difmap
_audit_creation_method SHELXL-2017/1
_cell_angle_alpha 90
_cell_angle_beta 99.613(3)
_cell_angle_gamma 90
_cell_formula_units_Z 8
_cell_length_a 18.0710(4)
_cell_length_b 9.5329(2)
_cell_length_c 17.7642(5)
_cell_measurement_reflns_used 27892
_cell_measurement_temperature 100(2)
_cell_measurement_theta_max 30.4720
_cell_measurement_theta_min 2.3890
_cell_volume 3017.25(13)
_computing_cell_refinement 'CrysAlisPro 1.171.38.43 (Rigaku OD, 2015)'
_computing_data_collection 'CrysAlisPro 1.171.38.43 (Rigaku OD, 2015)'
_computing_data_reduction 'CrysAlisPro 1.171.38.43 (Rigaku OD, 2015)'
_computing_molecular_graphics 'Siemens XP'
_computing_publication_material SHELXL-2017
_computing_structure_refinement 'SHELXL-2017/1 (Sheldrick, 2017)'
_computing_structure_solution 'SHELXS-97 (Sheldrick, 1990)'
_diffrn_ambient_temperature 100(2)
_diffrn_detector_area_resol_mean 16.1419
_diffrn_measured_fraction_theta_full 0.994
_diffrn_measured_fraction_theta_max 0.993
_diffrn_measurement_device_type 'Oxford Diffraction Xcalibur, Eos'
_diffrn_measurement_method \w-scan
_diffrn_radiation_type MoK\a
_diffrn_radiation_wavelength 0.71073
_diffrn_reflns_av_R_equivalents 0.0492
_diffrn_reflns_av_unetI/netI 0.0223
_diffrn_reflns_Laue_measured_fraction_full 0.994
_diffrn_reflns_Laue_measured_fraction_max 0.993
_diffrn_reflns_limit_h_max 25
_diffrn_reflns_limit_h_min -25
_diffrn_reflns_limit_k_max 13
_diffrn_reflns_limit_k_min -13
_diffrn_reflns_limit_l_max 24
_diffrn_reflns_limit_l_min -24
_diffrn_reflns_number 132448
_diffrn_reflns_point_group_measured_fraction_full 0.994
_diffrn_reflns_point_group_measured_fraction_max 0.993
_diffrn_reflns_theta_full 30.000
_diffrn_reflns_theta_max 30.031
_diffrn_reflns_theta_min 2.286
_diffrn_source 'fine-focus sealed X-ray tube'
_exptl_absorpt_coefficient_mu 0.955
_exptl_absorpt_correction_T_max 1.00000
_exptl_absorpt_correction_T_min 0.93504
_exptl_absorpt_correction_type multi-scan
_exptl_absorpt_process_details
;
CrysAlisPro 1.171.38.43 (Rigaku Oxford Diffraction, 2015)
Empirical absorption correction using spherical harmonics,
 implemented in SCALE3 ABSPACK scaling algorithm.
;
_exptl_crystal_colour colourless
_exptl_crystal_density_diffrn 1.614
_exptl_crystal_density_method 'not measured'
_exptl_crystal_description block
_exptl_crystal_F_000 1488
_exptl_crystal_size_max 0.35
_exptl_crystal_size_mid 0.35
_exptl_crystal_size_min 0.25
_refine_diff_density_max 1.207
_refine_diff_density_min -0.634
_refine_diff_density_rms 0.070
_refine_ls_extinction_method none
_refine_ls_goodness_of_fit_ref 1.060
_refine_ls_hydrogen_treatment constr
_refine_ls_matrix_type full
_refine_ls_number_parameters 345
_refine_ls_number_reflns 8782
_refine_ls_number_restraints 0
_refine_ls_restrained_S_all 1.060
_refine_ls_R_factor_all 0.0433
_refine_ls_R_factor_gt 0.0348
_refine_ls_shift/su_max 0.001
_refine_ls_shift/su_mean 0.000
_refine_ls_structure_factor_coef Fsqd
_refine_ls_weighting_details 'w=1/[\s^2^(Fo^2^)+(0.0244P)^2^+2.8034P] where P=(Fo^2^+2Fc^2^)/3'
_refine_ls_weighting_scheme calc
_refine_ls_wR_factor_gt 0.0729
_refine_ls_wR_factor_ref 0.0763
_reflns_Friedel_coverage 0.000
_reflns_number_gt 7641
_reflns_number_total 8782
_reflns_threshold_expression 'I > 2\s(I)'
_cod_data_source_file np9b01013_si_002.cif
_cod_data_source_block slaus
_cod_depositor_comments 'Adding full bibliography for 1557311--1557312.cif.'
_cod_original_cell_volume 3017.26(13)
_cod_original_sg_symbol_H-M 'P 21/c'
_cod_database_code 1557311
_shelx_shelxl_version_number 2017/1
_shelx_space_group_comment
;
The symmetry employed for this shelxl refinement is uniquely defined
by the following loop, which should always be used as a source of
symmetry information in preference to the above space-group names.
They are only intended as comments.
;
_shelx_estimated_absorpt_t_min 0.731
_shelx_estimated_absorpt_t_max 0.796

loop_
_space_group_symop_operation_xyz
'x, y, z'
'-x, y+1/2, -z+1/2'
'-x, -y, -z'
'x, -y-1/2, z-1/2'

loop_
_atom_site_label
_atom_site_type_symbol
_atom_site_fract_x
_atom_site_fract_y
_atom_site_fract_z
_atom_site_U_iso_or_equiv
_atom_site_adp_type
_atom_site_occupancy
_atom_site_site_symmetry_order
_atom_site_calc_flag
_atom_site_refinement_flags_posn
_atom_site_refinement_flags_adp
_atom_site_refinement_flags_occupancy
_atom_site_disorder_assembly
_atom_site_disorder_group
C1 C 0.64397(8) 0.06200(16) 0.59499(10) 0.0169(3) Uani 1 1 d . . . . .
H1 H 0.649868 0.069074 0.540136 0.020 Uiso 1 1 calc R U . . .
C2 C 0.65315(9) 0.20950(19) 0.63032(13) 0.0306(4) Uani 1 1 d . . . . .
H2A H 0.694676 0.207997 0.674391 0.037 Uiso 1 1 calc R U . . .
H2B H 0.667099 0.275702 0.592093 0.037 Uiso 1 1 calc R U . . .
C3 C 0.58236(9) 0.26223(17) 0.65684(10) 0.0197(3) Uani 1 1 d . . . . .
H3 H 0.578073 0.211695 0.705255 0.024 Uiso 1 1 calc R U . . .
C4 C 0.58685(9) 0.41899(18) 0.67512(12) 0.0294(4) Uani 1 1 d . . . . .
H4A H 0.594784 0.471530 0.629065 0.035 Uiso 1 1 calc R U . . .
H4B H 0.630501 0.436700 0.715681 0.035 Uiso 1 1 calc R U . . .
C5 C 0.51546(10) 0.47292(19) 0.70155(10) 0.0278(4) Uani 1 1 d . . . . .
H5A H 0.512516 0.434049 0.752649 0.033 Uiso 1 1 calc R U . . .
H5B H 0.517737 0.576418 0.705916 0.033 Uiso 1 1 calc R U . . .
C6 C 0.44674(8) 0.43163(16) 0.64675(8) 0.0153(3) Uani 1 1 d . . . . .
C7 C 0.44153(8) 0.27719(16) 0.62856(9) 0.0163(3) Uani 1 1 d . . . . .
H7A H 0.396671 0.259281 0.589485 0.020 Uiso 1 1 calc R U . . .
H7B H 0.435841 0.223940 0.675094 0.020 Uiso 1 1 calc R U . . .
C8 C 0.51221(8) 0.22631(14) 0.59873(8) 0.0110(3) Uani 1 1 d . . . . .
C9 C 0.50780(8) 0.06803(15) 0.59198(8) 0.0119(3) Uani 1 1 d . . . . .
C10 C 0.70227(8) -0.04257(17) 0.63463(9) 0.0180(3) Uani 1 1 d . . . . .
C11 C 0.39360(8) 0.52223(15) 0.61786(8) 0.0143(3) Uani 1 1 d . . . . .
C12 C 0.51343(10) 0.28648(16) 0.51905(9) 0.0191(3) Uani 1 1 d . . . . .
H12A H 0.467483 0.259014 0.484745 0.029 Uiso 1 1 calc R U . . .
H12B H 0.557168 0.249913 0.499385 0.029 Uiso 1 1 calc R U . . .
H12C H 0.516428 0.389026 0.522010 0.029 Uiso 1 1 calc R U . . .
O1 O 0.57299(6) -0.00453(11) 0.59868(7) 0.0168(2) Uani 1 1 d . . . . .
O2 O 0.45063(6) 0.00121(11) 0.58304(7) 0.0197(2) Uani 1 1 d . . . . .
Cl1 Cl 0.69149(2) -0.20800(4) 0.58851(3) 0.02650(9) Uani 1 1 d . . . . .
Cl2 Cl 0.69309(3) -0.06541(7) 0.73158(3) 0.03676(12) Uani 1 1 d . . . . .
Cl3 Cl 0.79325(2) 0.02104(4) 0.62849(3) 0.02334(9) Uani 1 1 d . . . . .
Cl4 Cl 0.39513(2) 0.69915(4) 0.63813(2) 0.01916(8) Uani 1 1 d . . . . .
Cl5 Cl 0.31339(2) 0.47544(4) 0.55522(3) 0.02852(10) Uani 1 1 d . . . . .
C1' C 0.14437(8) 0.05878(15) 0.57761(9) 0.0143(3) Uani 1 1 d . . . . .
H1' H 0.148829 0.041069 0.523065 0.017 Uiso 1 1 calc R U . . .
C2' C 0.15425(8) 0.21743(16) 0.59197(10) 0.0177(3) Uani 1 1 d . . . . .
H2'1 H 0.205491 0.235240 0.619984 0.021 Uiso 1 1 calc R U . . .
H2'2 H 0.149318 0.266383 0.542233 0.021 Uiso 1 1 calc R U . . .
C3' C 0.09743(8) 0.27848(15) 0.63742(8) 0.0133(3) Uani 1 1 d . . . . .
H3' H 0.108576 0.239058 0.690266 0.016 Uiso 1 1 calc R U . . .
C4' C 0.10375(8) 0.43834(16) 0.64359(10) 0.0178(3) Uani 1 1 d . . . . .
H4'1 H 0.096962 0.479182 0.591650 0.021 Uiso 1 1 calc R U . . .
H4'2 H 0.154633 0.463625 0.670036 0.021 Uiso 1 1 calc R U . . .
C5' C 0.04504(9) 0.50157(17) 0.68740(9) 0.0189(3) Uani 1 1 d . . . . .
H5'1 H 0.057839 0.476488 0.742112 0.023 Uiso 1 1 calc R U . . .
H5'2 H 0.045745 0.605103 0.683240 0.023 Uiso 1 1 calc R U . . .
C6' C -0.03242(8) 0.44775(15) 0.65575(8) 0.0140(3) Uani 1 1 d . . . . .
C7' C -0.03824(8) 0.29047(15) 0.65077(9) 0.0156(3) Uani 1 1 d . . . . .
H7'1 H -0.089920 0.263370 0.627580 0.019 Uiso 1 1 calc R U . . .
H7'2 H -0.027370 0.249613 0.702684 0.019 Uiso 1 1 calc R U . . .
C8' C 0.01781(8) 0.23280(14) 0.60205(8) 0.0110(3) Uani 1 1 d . . . . .
C9' C 0.01317(8) 0.07442(15) 0.60173(8) 0.0133(3) Uani 1 1 d . . . . .
C10' C 0.20433(8) -0.03101(16) 0.62746(9) 0.0171(3) Uani 1 1 d . . . . .
C11' C -0.09099(9) 0.53102(16) 0.63353(9) 0.0155(3) Uani 1 1 d . . . . .
C12' C -0.00559(9) 0.27863(16) 0.51827(8) 0.0180(3) Uani 1 1 d . . . . .
H12D H 0.025799 0.230465 0.486392 0.027 Uiso 1 1 calc R U . . .
H12E H 0.000925 0.380266 0.514275 0.027 Uiso 1 1 calc R U . . .
H12F H -0.058360 0.254309 0.500854 0.027 Uiso 1 1 calc R U . . .
O1' O 0.07393(6) -0.00009(11) 0.59021(7) 0.0180(2) Uani 1 1 d . . . . .
O2' O -0.04206(6) 0.00900(11) 0.60902(7) 0.0216(2) Uani 1 1 d . . . . .
Cl1' Cl 0.18996(2) -0.21184(4) 0.60665(3) 0.03412(12) Uani 1 1 d . . . . .
Cl2' Cl 0.20273(2) -0.00417(6) 0.72576(2) 0.03137(11) Uani 1 1 d . . . . .
Cl3' Cl 0.29388(2) 0.01505(4) 0.60733(2) 0.02004(8) Uani 1 1 d . . . . .
Cl4' Cl -0.08923(2) 0.71139(4) 0.64253(2) 0.01934(8) Uani 1 1 d . . . . .
Cl5' Cl -0.17868(2) 0.47037(4) 0.59157(2) 0.02348(9) Uani 1 1 d . . . . .

loop_
_atom_site_aniso_label
_atom_site_aniso_U_11
_atom_site_aniso_U_22
_atom_site_aniso_U_33
_atom_site_aniso_U_23
_atom_site_aniso_U_13
_atom_site_aniso_U_12
C1 0.0088(6) 0.0142(7) 0.0270(8) -0.0036(6) 0.0013(6) 0.0003(5)
C2 0.0121(7) 0.0204(8) 0.0575(13) -0.0160(8) 0.0003(7) -0.0002(6)
C3 0.0144(7) 0.0184(7) 0.0234(8) -0.0089(6) -0.0050(6) 0.0038(6)
C4 0.0166(8) 0.0204(8) 0.0463(11) -0.0193(8) -0.0096(7) 0.0041(6)
C5 0.0277(9) 0.0247(9) 0.0265(9) -0.0143(7) -0.0090(7) 0.0114(7)
C6 0.0183(7) 0.0152(7) 0.0132(6) -0.0020(5) 0.0047(5) 0.0034(5)
C7 0.0160(7) 0.0130(7) 0.0210(7) 0.0024(6) 0.0065(6) 0.0034(5)
C8 0.0106(6) 0.0107(6) 0.0115(6) -0.0011(5) 0.0010(5) 0.0002(5)
C9 0.0116(6) 0.0121(6) 0.0123(6) 0.0002(5) 0.0026(5) 0.0021(5)
C10 0.0119(6) 0.0225(8) 0.0193(7) -0.0033(6) 0.0019(5) 0.0023(6)
C11 0.0164(7) 0.0125(6) 0.0147(7) -0.0012(5) 0.0048(5) 0.0013(5)
C12 0.0299(8) 0.0133(7) 0.0153(7) 0.0014(6) 0.0071(6) 0.0010(6)
O1 0.0086(5) 0.0127(5) 0.0287(6) -0.0039(4) 0.0014(4) 0.0005(4)
O2 0.0123(5) 0.0127(5) 0.0347(6) -0.0008(5) 0.0057(4) -0.0011(4)
Cl1 0.01760(18) 0.01685(18) 0.0440(3) -0.00572(17) 0.00200(16) 0.00501(14)
Cl2 0.0226(2) 0.0681(4) 0.0190(2) 0.0022(2) 0.00166(16) 0.0038(2)
Cl3 0.00953(15) 0.0258(2) 0.0345(2) -0.00551(16) 0.00325(14) 0.00135(14)
Cl4 0.02697(19) 0.01238(16) 0.01904(17) -0.00166(13) 0.00645(14) 0.00454(13)
Cl5 0.01867(18) 0.02098(19) 0.0417(2) -0.00656(17) -0.00722(17) 0.00650(15)
C1' 0.0090(6) 0.0138(7) 0.0200(7) -0.0013(5) 0.0028(5) 0.0010(5)
C2' 0.0126(6) 0.0128(7) 0.0290(8) -0.0014(6) 0.0075(6) -0.0010(5)
C3' 0.0109(6) 0.0123(6) 0.0161(7) -0.0021(5) 0.0002(5) 0.0002(5)
C4' 0.0126(6) 0.0124(7) 0.0273(8) -0.0041(6) 0.0004(6) -0.0022(5)
C5' 0.0183(7) 0.0160(7) 0.0216(7) -0.0059(6) 0.0008(6) 0.0009(6)
C6' 0.0162(7) 0.0125(6) 0.0145(7) -0.0009(5) 0.0056(5) 0.0009(5)
C7' 0.0148(7) 0.0113(6) 0.0220(7) 0.0020(5) 0.0066(6) 0.0021(5)
C8' 0.0101(6) 0.0086(6) 0.0140(6) 0.0002(5) 0.0010(5) -0.0002(5)
C9' 0.0115(6) 0.0108(6) 0.0170(7) 0.0000(5) 0.0009(5) 0.0016(5)
C10' 0.0116(6) 0.0153(7) 0.0246(8) 0.0006(6) 0.0038(6) 0.0007(5)
C11' 0.0182(7) 0.0131(7) 0.0158(7) -0.0007(5) 0.0048(5) 0.0016(5)
C12' 0.0238(8) 0.0139(7) 0.0148(7) 0.0003(5) -0.0017(6) -0.0001(6)
O1' 0.0083(5) 0.0113(5) 0.0340(6) -0.0027(4) 0.0031(4) -0.0004(4)
O2' 0.0139(5) 0.0124(5) 0.0400(7) 0.0000(5) 0.0088(5) -0.0021(4)
Cl1' 0.01494(18) 0.01350(18) 0.0712(3) 0.00024(19) -0.00072(19) 0.00236(14)
Cl2' 0.0226(2) 0.0503(3) 0.0215(2) 0.00949(19) 0.00465(15) 0.00833(19)
Cl3' 0.00962(15) 0.02010(18) 0.0313(2) -0.00076(15) 0.00595(13) 0.00106(13)
Cl4' 0.02666(19) 0.01160(16) 0.02000(17) -0.00114(13) 0.00458(14) 0.00500(13)
Cl5' 0.01545(17) 0.02128(19) 0.0321(2) -0.00376(16) -0.00083(15) 0.00378(14)

loop_
_atom_type_symbol
_atom_type_description
_atom_type_scat_dispersion_real
_atom_type_scat_dispersion_imag
_atom_type_scat_source
C C 0.0033 0.0016 'International Tables Vol C Tables 4.2.6.8 and 6.1.1.4'
H H 0.0000 0.0000 'International Tables Vol C Tables 4.2.6.8 and 6.1.1.4'
O O 0.0106 0.0060 'International Tables Vol C Tables 4.2.6.8 and 6.1.1.4'
Cl Cl 0.1484 0.1585 'International Tables Vol C Tables 4.2.6.8 and 6.1.1.4'

loop_
_geom_angle_atom_site_label_1
_geom_angle_atom_site_label_2
_geom_angle_atom_site_label_3
_geom_angle
_geom_angle_site_symmetry_1
_geom_angle_site_symmetry_3
_geom_angle_publ_flag
O1 C1 C10 103.96(12) . . ?
O1 C1 C2 114.82(13) . . ?
C10 C1 C2 112.83(13) . . ?
C3 C2 C1 112.94(13) . . ?
C2 C3 C4 111.81(14) . . ?
C2 C3 C8 111.17(13) . . ?
C4 C3 C8 111.70(13) . . ?
C3 C4 C5 112.05(15) . . ?
C6 C5 C4 111.20(13) . . ?
C11 C6 C5 123.20(14) . . ?
C11 C6 C7 122.47(14) . . ?
C5 C6 C7 114.31(13) . . ?
C6 C7 C8 110.84(12) . . ?
C9 C8 C12 107.98(12) . . ?
C9 C8 C3 107.60(12) . . ?
C12 C8 C3 113.62(13) . . ?
C9 C8 C7 107.76(12) . . ?
C12 C8 C7 109.93(12) . . ?
C3 C8 C7 109.74(12) . . ?
O2 C9 O1 117.20(13) . . ?
O2 C9 C8 124.85(13) . . ?
O1 C9 C8 117.92(12) . . ?
C1 C10 Cl2 110.96(11) . . ?
C1 C10 Cl3 108.82(11) . . ?
Cl2 C10 Cl3 109.90(8) . . ?
C1 C10 Cl1 110.61(10) . . ?
Cl2 C10 Cl1 108.61(9) . . ?
Cl3 C10 Cl1 107.90(8) . . ?
C6 C11 Cl4 124.73(12) . . ?
C6 C11 Cl5 123.63(12) . . ?
Cl4 C11 Cl5 111.64(8) . . ?
C9 O1 C1 122.59(12) . . ?
O1' C1' C2' 115.94(12) . . ?
O1' C1' C10' 104.42(12) . . ?
C2' C1' C10' 113.58(12) . . ?
C3' C2' C1' 113.17(12) . . ?
C2' C3' C4' 111.68(12) . . ?
C2' C3' C8' 110.10(12) . . ?
C4' C3' C8' 111.45(12) . . ?
C3' C4' C5' 112.11(13) . . ?
C6' C5' C4' 110.68(12) . . ?
C11' C6' C7' 122.23(14) . . ?
C11' C6' C5' 123.42(14) . . ?
C7' C6' C5' 114.35(13) . . ?
C6' C7' C8' 110.04(12) . . ?
C9' C8' C3' 109.43(11) . . ?
C9' C8' C7' 108.51(12) . . ?
C3' C8' C7' 109.18(12) . . ?
C9' C8' C12' 105.86(12) . . ?
C3' C8' C12' 113.73(12) . . ?
C7' C8' C12' 109.97(12) . . ?
O2' C9' O1' 116.99(13) . . ?
O2' C9' C8' 124.34(13) . . ?
O1' C9' C8' 118.64(12) . . ?
C1' C10' Cl2' 111.18(11) . . ?
C1' C10' Cl3' 108.98(11) . . ?
Cl2' C10' Cl3' 109.24(8) . . ?
C1' C10' Cl1' 110.87(10) . . ?
Cl2' C10' Cl1' 108.68(9) . . ?
Cl3' C10' Cl1' 107.82(8) . . ?
C6' C11' Cl4' 124.46(12) . . ?
C6' C11' Cl5' 123.63(12) . . ?
Cl4' C11' Cl5' 111.91(8) . . ?
C9' O1' C1' 125.40(11) . . ?

loop_
_geom_bond_atom_site_label_1
_geom_bond_atom_site_label_2
_geom_bond_distance
_geom_bond_site_symmetry_2
_geom_bond_publ_flag
C1 O1 1.4422(17) . ?
C1 C10 1.534(2) . ?
C1 C2 1.537(2) . ?
C2 C3 1.521(2) . ?
C3 C4 1.529(2) . ?
C3 C8 1.5339(19) . ?
C4 C5 1.533(2) . ?
C5 C6 1.497(2) . ?
C6 C11 1.329(2) . ?
C6 C7 1.507(2) . ?
C7 C8 1.541(2) . ?
C8 C9 1.5147(19) . ?
C8 C12 1.531(2) . ?
C9 O2 1.2014(18) . ?
C9 O1 1.3542(17) . ?
C10 Cl2 1.7712(17) . ?
C10 Cl3 1.7727(16) . ?
C10 Cl1 1.7728(17) . ?
C11 Cl4 1.7238(15) . ?
C11 Cl5 1.7319(15) . ?
C1' O1' 1.4424(17) . ?
C1' C2' 1.539(2) . ?
C1' C10' 1.540(2) . ?
C2' C3' 1.524(2) . ?
C3' C4' 1.531(2) . ?
C3' C8' 1.5338(19) . ?
C4' C5' 1.540(2) . ?
C5' C6' 1.509(2) . ?
C6' C11' 1.329(2) . ?
C6' C7' 1.505(2) . ?
C7' C8' 1.539(2) . ?
C8' C9' 1.5121(19) . ?
C8' C12' 1.541(2) . ?
C9' O2' 1.2020(18) . ?
C9' O1' 1.3517(17) . ?
C10' Cl2' 1.7700(17) . ?
C10' Cl3' 1.7700(15) . ?
C10' Cl1' 1.7729(16) . ?
C11' Cl4' 1.7267(15) . ?
C11' Cl5' 1.7340(16) . ?

loop_
_geom_torsion_atom_site_label_1
_geom_torsion_atom_site_label_2
_geom_torsion_atom_site_label_3
_geom_torsion_atom_site_label_4
_geom_torsion
_geom_torsion_site_symmetry_1
_geom_torsion_site_symmetry_2
_geom_torsion_site_symmetry_3
_geom_torsion_site_symmetry_4
_geom_torsion_publ_flag
O1 C1 C2 C3 -4.8(2) . . . . ?
C10 C1 C2 C3 -123.65(16) . . . . ?
C1 C2 C3 C4 -167.38(16) . . . . ?
C1 C2 C3 C8 -41.8(2) . . . . ?
C2 C3 C4 C5 179.74(16) . . . . ?
C8 C3 C4 C5 54.4(2) . . . . ?
C3 C4 C5 C6 -51.3(2) . . . . ?
C4 C5 C6 C11 -129.11(17) . . . . ?
C4 C5 C6 C7 52.6(2) . . . . ?
C11 C6 C7 C8 126.40(15) . . . . ?
C5 C6 C7 C8 -55.26(18) . . . . ?
C2 C3 C8 C9 61.28(17) . . . . ?
C4 C3 C8 C9 -173.06(14) . . . . ?
C2 C3 C8 C12 -58.21(18) . . . . ?
C4 C3 C8 C12 67.45(18) . . . . ?
C2 C3 C8 C7 178.28(14) . . . . ?
C4 C3 C8 C7 -56.07(18) . . . . ?
C6 C7 C8 C9 172.44(12) . . . . ?
C6 C7 C8 C12 -70.10(15) . . . . ?
C6 C7 C8 C3 55.55(16) . . . . ?
C12 C8 C9 O2 -93.30(18) . . . . ?
C3 C8 C9 O2 143.68(15) . . . . ?
C7 C8 C9 O2 25.4(2) . . . . ?
C12 C8 C9 O1 88.74(15) . . . . ?
C3 C8 C9 O1 -34.29(17) . . . . ?
C7 C8 C9 O1 -152.56(13) . . . . ?
O1 C1 C10 Cl2 -62.88(14) . . . . ?
C2 C1 C10 Cl2 62.15(16) . . . . ?
O1 C1 C10 Cl3 176.09(10) . . . . ?
C2 C1 C10 Cl3 -58.88(16) . . . . ?
O1 C1 C10 Cl1 57.72(14) . . . . ?
C2 C1 C10 Cl1 -177.25(12) . . . . ?
C5 C6 C11 Cl4 0.2(2) . . . . ?
C7 C6 C11 Cl4 178.40(11) . . . . ?
C5 C6 C11 Cl5 -179.29(13) . . . . ?
C7 C6 C11 Cl5 -1.1(2) . . . . ?
O2 C9 O1 C1 167.86(14) . . . . ?
C8 C9 O1 C1 -14.0(2) . . . . ?
C10 C1 O1 C9 159.01(13) . . . . ?
C2 C1 O1 C9 35.3(2) . . . . ?
O1' C1' C2' C3' 15.69(19) . . . . ?
C10' C1' C2' C3' -105.28(15) . . . . ?
C1' C2' C3' C4' -174.20(13) . . . . ?
C1' C2' C3' C8' -49.84(17) . . . . ?
C2' C3' C4' C5' 178.33(12) . . . . ?
C8' C3' C4' C5' 54.73(17) . . . . ?
C3' C4' C5' C6' -50.46(18) . . . . ?
C4' C5' C6' C11' -127.10(16) . . . . ?
C4' C5' C6' C7' 52.57(18) . . . . ?
C11' C6' C7' C8' 122.73(15) . . . . ?
C5' C6' C7' C8' -56.94(17) . . . . ?
C2' C3' C8' C9' 59.02(16) . . . . ?
C4' C3' C8' C9' -176.49(13) . . . . ?
C2' C3' C8' C7' 177.65(12) . . . . ?
C4' C3' C8' C7' -57.86(16) . . . . ?
C2' C3' C8' C12' -59.12(16) . . . . ?
C4' C3' C8' C12' 65.37(16) . . . . ?
C6' C7' C8' C9' 177.13(12) . . . . ?
C6' C7' C8' C3' 57.92(15) . . . . ?
C6' C7' C8' C12' -67.51(15) . . . . ?
C3' C8' C9' O2' 147.18(15) . . . . ?
C7' C8' C9' O2' 28.1(2) . . . . ?
C12' C8' C9' O2' -89.88(18) . . . . ?
C3' C8' C9' O1' -34.94(18) . . . . ?
C7' C8' C9' O1' -153.99(13) . . . . ?
C12' C8' C9' O1' 88.00(15) . . . . ?
O1' C1' C10' Cl2' -67.41(13) . . . . ?
C2' C1' C10' Cl2' 59.83(15) . . . . ?
O1' C1' C10' Cl3' 172.13(10) . . . . ?
C2' C1' C10' Cl3' -60.63(15) . . . . ?
O1' C1' C10' Cl1' 53.61(14) . . . . ?
C2' C1' C10' Cl1' -179.16(11) . . . . ?
C7' C6' C11' Cl4' 176.32(12) . . . . ?
C5' C6' C11' Cl4' -4.0(2) . . . . ?
C7' C6' C11' Cl5' -3.9(2) . . . . ?
C5' C6' C11' Cl5' 175.79(12) . . . . ?
O2' C9' O1' C1' 177.78(14) . . . . ?
C8' C9' O1' C1' -0.3(2) . . . . ?
C2' C1' O1' C9' 10.7(2) . . . . ?
C10' C1' O1' C9' 136.47(14) . . . . ?
